data_7121042
loop_
_publ_author_name
'Zhang, Kang'
'Shen, Yunjun'
'Liu, Jiyong'
'Spingler, Bernhard'
'Duttwyler, Simon'

_publ_section_title
;
 Crystal structure of a carborane endo/exo-dianion and its use in the
 synthesis of ditopic ligands for supramolecular frameworks.
;
_journal_issue 14
_journal_name_full 'Chemical communications (Cambridge, England)'
_journal_page_first 1698
_journal_page_last 1701
_journal_paper_doi 10.1039/c7cc07724f
_journal_volume 54
_journal_year 2018
_chemical_formula_sum 'C11 H23 B11 N2 O'
_chemical_formula_weight 318.22
_space_group_crystal_system monoclinic
_space_group_IT_number 14
_space_group_name_Hall '-P 2ybc'
_space_group_name_H-M_alt 'P 1 21/c 1'
_symmetry_space_group_name_Hall '-P 2ybc'
_symmetry_space_group_name_H-M 'P 1 21/c 1'
_atom_sites_solution_hydrogens mixed
_audit_creation_method SHELXL-2014/7
_audit_update_record
;
2017-12-11 deposited with the CCDC.
2017-12-20 downloaded from the CCDC.
;
_cell_angle_alpha 90
_cell_angle_beta 92.372(7)
_cell_angle_gamma 90
_cell_formula_units_Z 4
_cell_length_a 7.4039(6)
_cell_length_b 14.0616(14)
_cell_length_c 18.0481(15)
_cell_measurement_reflns_used 1137
_cell_measurement_temperature 293(2)
_cell_measurement_theta_max 29.5404
_cell_measurement_theta_min 2.8914
_cell_volume 1877.4(3)
_computing_cell_refinement
;
CrysAlisPro, Agilent Technologies,
Version 1.171.35.11 (release 16-05-2011 CrysAlis171 .NET)
(compiled May 16 2011,17:55:39)
;
_computing_data_collection
;
CrysAlisPro, Agilent Technologies,
Version 1.171.35.11 (release 16-05-2011 CrysAlis171 .NET)
(compiled May 16 2011,17:55:39)
;
_computing_data_reduction
;
CrysAlisPro, Agilent Technologies,
Version 1.171.35.11 (release 16-05-2011 CrysAlis171 .NET)
(compiled May 16 2011,17:55:39)
;
_computing_molecular_graphics 'Olex2 (Dolomanov et al., 2009)'
_computing_publication_material 'Olex2 (Dolomanov et al., 2009)'
_computing_structure_refinement 'SHELXL-2014/7 (Sheldrick, 2014)'
_computing_structure_solution 'ShelXS (Sheldrick, 2008)'
_diffrn_ambient_temperature 293(2)
_diffrn_measured_fraction_theta_full 0.999
_diffrn_measured_fraction_theta_max 0.999
_diffrn_measurement_device_type 'Xcalibur, Atlas, Gemini ultra'
_diffrn_measurement_method '\w scans'
_diffrn_radiation_type MoK\a
_diffrn_radiation_wavelength 0.71073
_diffrn_reflns_av_R_equivalents 0.0706
_diffrn_reflns_av_unetI/netI 0.0998
_diffrn_reflns_Laue_measured_fraction_full 0.999
_diffrn_reflns_Laue_measured_fraction_max 0.999
_diffrn_reflns_limit_h_max 7
_diffrn_reflns_limit_h_min -8
_diffrn_reflns_limit_k_max 16
_diffrn_reflns_limit_k_min -15
_diffrn_reflns_limit_l_max 14
_diffrn_reflns_limit_l_min -21
_diffrn_reflns_number 7956
_diffrn_reflns_point_group_measured_fraction_full 0.999
_diffrn_reflns_point_group_measured_fraction_max 0.999
_diffrn_reflns_theta_full 25.350
_diffrn_reflns_theta_max 25.350
_diffrn_reflns_theta_min 2.897
_diffrn_source 'Enhance (Mo) X-ray Source'
_exptl_absorpt_coefficient_mu 0.061
_exptl_absorpt_correction_T_max 1.00000
_exptl_absorpt_correction_T_min 0.89938
_exptl_absorpt_correction_type multi-scan
_exptl_absorpt_process_details
;
CrysAlisPro, Agilent Technologies,
Version 1.171.35.11 (release 16-05-2011 CrysAlis171 .NET)
(compiled May 16 2011,17:55:39)
Empirical absorption correction using spherical harmonics,
 implemented in SCALE3 ABSPACK scaling algorithm.
;
_exptl_crystal_colour 'light yellow'
_exptl_crystal_density_diffrn 1.126
_exptl_crystal_description needle
_exptl_crystal_F_000 664
_exptl_crystal_size_max 0.420
_exptl_crystal_size_mid 0.160
_exptl_crystal_size_min 0.130
_refine_diff_density_max 0.206
_refine_diff_density_min -0.233
_refine_diff_density_rms 0.040
_refine_ls_extinction_method none
_refine_ls_goodness_of_fit_ref 1.036
_refine_ls_hydrogen_treatment mixed
_refine_ls_matrix_type full
_refine_ls_number_parameters 266
_refine_ls_number_reflns 3430
_refine_ls_number_restraints 67
_refine_ls_restrained_S_all 1.055
_refine_ls_R_factor_all 0.1434
_refine_ls_R_factor_gt 0.0785
_refine_ls_shift/su_max 0.000
_refine_ls_shift/su_mean 0.000
_refine_ls_structure_factor_coef Fsqd
_refine_ls_weighting_details 'w=1/[\s^2^(Fo^2^)+(0.0907P)^2^+0.0839P] where P=(Fo^2^+2Fc^2^)/3'
_refine_ls_weighting_scheme calc
_refine_ls_wR_factor_gt 0.1811
_refine_ls_wR_factor_ref 0.2265
_reflns_Friedel_coverage 0.000
_reflns_number_gt 1793
_reflns_number_total 3430
_reflns_threshold_expression 'I > 2\s(I)'
_cod_data_source_file c7cc07724f2.cif
_cod_data_source_block 161121_2016_ZK_3_2
_cod_depositor_comments 'Adding full bibliography for 7121042--7121048.cif.'
_cod_database_code 7121042
_shelx_shelxl_version_number 2014/7
_shelx_space_group_comment
;
The symmetry employed for this shelxl refinement is uniquely defined
by the following loop, which should always be used as a source of
symmetry information in preference to the above space-group names.
They are only intended as comments.
;
_shelx_estimated_absorpt_t_min 0.975
_shelx_estimated_absorpt_t_max 0.992

loop_
_space_group_symop_operation_xyz
'x, y, z'
'-x, y+1/2, -z+1/2'
'-x, -y, -z'
'x, -y-1/2, z-1/2'

loop_
_atom_site_label
_atom_site_type_symbol
_atom_site_fract_x
_atom_site_fract_y
_atom_site_fract_z
_atom_site_U_iso_or_equiv
_atom_site_adp_type
_atom_site_occupancy
_atom_site_site_symmetry_order
_atom_site_calc_flag
_atom_site_refinement_flags_posn
_atom_site_refinement_flags_adp
_atom_site_refinement_flags_occupancy
_atom_site_disorder_assembly
_atom_site_disorder_group
N1 N 0.7022(4) 0.1506(2) -0.27928(18) 0.0790(10) Uani 1 1 d . . . . .
N2 N 0.0811(4) 0.43316(18) 0.15959(14) 0.0522(7) Uani 1 1 d D . . . .
H2 H 0.030(4) 0.462(2) 0.2020(14) 0.078 Uiso 1 1 d D U . . .
C1 C 0.6344(4) 0.1836(3) -0.23027(19) 0.0605(9) Uani 1 1 d . . . . .
C2 C 0.3383(4) 0.3129(2) -0.02334(16) 0.0423(7) Uani 1 1 d . . . . .
C3 C 0.2458(4) 0.3535(2) 0.04215(16) 0.0441(7) Uani 1 1 d . . . . .
C4 C 0.0629(4) 0.3743(2) 0.03862(17) 0.0551(9) Uani 1 1 d . . . . .
H4 H -0.0062 0.3615 -0.0044 0.066 Uiso 1 1 calc R U . . .
C5 C -0.0159(4) 0.4137(2) 0.09834(19) 0.0569(9) Uani 1 1 d . . . . .
H5 H -0.1391 0.4269 0.0959 0.068 Uiso 1 1 calc R U . . .
C6 C 0.2560(4) 0.4131(2) 0.16508(17) 0.0548(8) Uani 1 1 d . . . . .
H6 H 0.3220 0.4266 0.2088 0.066 Uiso 1 1 calc R U . . .
C7 C 0.3394(4) 0.3729(2) 0.10731(17) 0.0513(8) Uani 1 1 d . . . . .
H7 H 0.4619 0.3584 0.1121 0.062 Uiso 1 1 calc R U . . .
B1 B 0.5378(5) 0.2262(3) -0.1628(2) 0.0566(10) Uani 1 1 d . . . . .
B2 B 0.4289(5) 0.3373(3) -0.1687(2) 0.0596(11) Uani 1 1 d . . . . .
H2A H 0.4254 0.3803 -0.2196 0.072 Uiso 1 1 calc R U . . .
B3 B 0.6288(5) 0.3248(3) -0.1132(2) 0.0645(12) Uani 1 1 d . . . . .
H3 H 0.7552 0.3599 -0.1279 0.077 Uiso 1 1 calc R U . . .
B4 B 0.6271(5) 0.2106(3) -0.0716(2) 0.0702(12) Uani 1 1 d . . . . .
H4A H 0.7530 0.1711 -0.0593 0.084 Uiso 1 1 calc R U . . .
B5 B 0.4216(6) 0.1520(3) -0.1013(2) 0.0671(12) Uani 1 1 d . . . . .
H5A H 0.4129 0.0744 -0.1080 0.081 Uiso 1 1 calc R U . . .
B6 B 0.3007(5) 0.2324(3) -0.1613(2) 0.0605(11) Uani 1 1 d . . . . .
H6A H 0.2130 0.2068 -0.2078 0.073 Uiso 1 1 calc R U . . .
B7 B 0.2458(5) 0.3316(3) -0.1101(2) 0.0550(10) Uani 1 1 d . . . . .
H7A H 0.1206 0.3718 -0.1220 0.066 Uiso 1 1 calc R U . . .
B8 B 0.4467(5) 0.3891(3) -0.0800(2) 0.0610(11) Uani 1 1 d . . . . .
H8 H 0.4525 0.4665 -0.0718 0.073 Uiso 1 1 calc R U . . .
B9 B 0.5688(5) 0.3105(3) -0.0213(2) 0.0629(12) Uani 1 1 d . . . . .
H9 H 0.6557 0.3367 0.0252 0.075 Uiso 1 1 calc R U . . .
B10 B 0.4422(5) 0.2048(3) -0.0134(2) 0.0645(11) Uani 1 1 d . . . . .
H10 H 0.4460 0.1620 0.0377 0.077 Uiso 1 1 calc R U . . .
B11 B 0.2401(5) 0.2197(3) -0.0693(2) 0.0548(10) Uani 1 1 d . . . . .
H11 H 0.1116 0.1869 -0.0545 0.066 Uiso 1 1 calc R U . . .
O1 O 0.0124(4) 0.52738(18) 0.28235(14) 0.0902(9) Uani 1 1 d . U . . .
C8 C 0.065(3) 0.6243(18) 0.2912(9) 0.089(4) Uani 0.355(15) 1 d D U P A 1
H8A H -0.0350 0.6670 0.2798 0.106 Uiso 0.355(15) 1 calc R U P A 1
H8B H 0.1649 0.6400 0.2603 0.106 Uiso 0.355(15) 1 calc R U P A 1
C9 C 0.122(2) 0.6274(17) 0.3735(9) 0.112(5) Uani 0.355(15) 1 d D U P A 1
H9A H 0.1424 0.6912 0.3925 0.134 Uiso 0.355(15) 1 calc R U P A 1
H9B H 0.2232 0.5861 0.3868 0.134 Uiso 0.355(15) 1 calc R U P A 1
C10 C -0.065(3) 0.5853(14) 0.3919(13) 0.116(5) Uani 0.355(15) 1 d D U P A 1
H10A H -0.0745 0.5752 0.4448 0.140 Uiso 0.355(15) 1 calc R U P A 1
H10B H -0.1634 0.6253 0.3736 0.140 Uiso 0.355(15) 1 calc R U P A 1
C11 C -0.058(4) 0.4913(15) 0.3495(13) 0.079(4) Uani 0.355(15) 1 d D U P A 1
H11A H 0.0235 0.4458 0.3738 0.095 Uiso 0.355(15) 1 calc R U P A 1
H11B H -0.1765 0.4631 0.3415 0.095 Uiso 0.355(15) 1 calc R U P A 1
C8B C 0.116(2) 0.6105(10) 0.2966(6) 0.120(5) Uani 0.645(15) 1 d D U P A 2
H8B1 H 0.1049 0.6547 0.2555 0.144 Uiso 0.645(15) 1 calc R U P A 2
H8B2 H 0.2423 0.5954 0.3064 0.144 Uiso 0.645(15) 1 calc R U P A 2
C9B C 0.031(2) 0.6508(6) 0.3655(5) 0.137(4) Uani 0.645(15) 1 d D U P A 2
H9B1 H -0.0869 0.6789 0.3543 0.164 Uiso 0.645(15) 1 calc R U P A 2
H9B2 H 0.1085 0.6967 0.3911 0.164 Uiso 0.645(15) 1 calc R U P A 2
C10B C 0.017(2) 0.5568(6) 0.4090(5) 0.123(3) Uani 0.645(15) 1 d D U P A 2
H10C H 0.1338 0.5283 0.4212 0.147 Uiso 0.645(15) 1 calc R U P A 2
H10D H -0.0530 0.5626 0.4530 0.147 Uiso 0.645(15) 1 calc R U P A 2
C11B C -0.084(3) 0.5072(10) 0.3457(8) 0.116(5) Uani 0.645(15) 1 d D U P A 2
H11C H -0.0888 0.4391 0.3543 0.139 Uiso 0.645(15) 1 calc R U P A 2
H11D H -0.2071 0.5311 0.3401 0.139 Uiso 0.645(15) 1 calc R U P A 2

loop_
_atom_site_aniso_label
_atom_site_aniso_U_11
_atom_site_aniso_U_22
_atom_site_aniso_U_33
_atom_site_aniso_U_23
_atom_site_aniso_U_13
_atom_site_aniso_U_12
N1 0.0643(19) 0.114(3) 0.060(2) -0.0240(18) 0.0160(16) 0.0064(18)
N2 0.0562(18) 0.0607(17) 0.0407(17) -0.0039(12) 0.0142(13) 0.0016(13)
C1 0.0460(19) 0.087(2) 0.049(2) -0.0127(18) 0.0014(15) 0.0040(17)
C2 0.0336(15) 0.0584(17) 0.0351(17) -0.0075(13) 0.0038(12) -0.0043(13)
C3 0.0416(17) 0.0534(17) 0.0377(18) 0.0013(13) 0.0057(13) -0.0046(14)
C4 0.0412(19) 0.081(2) 0.0440(19) -0.0103(16) 0.0066(14) -0.0021(16)
C5 0.0439(18) 0.076(2) 0.051(2) -0.0054(17) 0.0083(15) 0.0025(16)
C6 0.063(2) 0.067(2) 0.0348(18) -0.0010(14) 0.0038(15) -0.0088(17)
C7 0.0455(18) 0.071(2) 0.0380(18) 0.0010(15) 0.0047(14) 0.0009(15)
B1 0.048(2) 0.075(3) 0.047(2) -0.0090(19) 0.0087(17) -0.0031(19)
B2 0.071(3) 0.071(2) 0.038(2) 0.0023(18) 0.0193(19) 0.011(2)
B3 0.047(2) 0.088(3) 0.059(3) -0.015(2) 0.0222(19) -0.015(2)
B4 0.048(2) 0.110(3) 0.053(3) -0.003(2) 0.0050(19) 0.024(2)
B5 0.069(3) 0.064(2) 0.070(3) -0.010(2) 0.022(2) 0.006(2)
B6 0.046(2) 0.084(3) 0.052(2) -0.023(2) 0.0043(17) 0.000(2)
B7 0.047(2) 0.077(3) 0.040(2) -0.0072(18) -0.0020(17) 0.0090(18)
B8 0.064(3) 0.065(2) 0.055(3) -0.0080(19) 0.022(2) -0.013(2)
B9 0.0337(19) 0.106(3) 0.049(3) -0.018(2) 0.0050(16) -0.009(2)
B10 0.070(3) 0.068(2) 0.057(3) 0.010(2) 0.020(2) 0.022(2)
B11 0.042(2) 0.065(2) 0.058(3) -0.0157(18) 0.0095(17) -0.0103(18)
O1 0.132(2) 0.0832(16) 0.0587(16) -0.0204(12) 0.0395(15) -0.0278(15)
C8 0.114(10) 0.078(4) 0.076(6) -0.016(4) 0.026(5) -0.015(5)
C9 0.153(9) 0.102(8) 0.081(6) -0.022(5) 0.019(5) -0.016(7)
C10 0.164(10) 0.105(7) 0.083(6) -0.028(5) 0.045(6) -0.010(6)
C11 0.094(9) 0.086(6) 0.061(5) -0.008(4) 0.030(5) -0.003(5)
C8B 0.185(10) 0.098(6) 0.080(5) -0.020(4) 0.036(5) -0.055(7)
C9B 0.229(11) 0.098(4) 0.085(5) -0.024(3) 0.033(5) -0.019(5)
C10B 0.186(9) 0.110(5) 0.075(4) -0.015(3) 0.041(4) -0.003(5)
C11B 0.170(9) 0.103(7) 0.078(4) -0.012(4) 0.058(5) -0.028(6)

loop_
_atom_type_symbol
_atom_type_description
_atom_type_scat_dispersion_real
_atom_type_scat_dispersion_imag
_atom_type_scat_source
C C 0.0033 0.0016 'International Tables Vol C Tables 4.2.6.8 and 6.1.1.4'
H H 0.0000 0.0000 'International Tables Vol C Tables 4.2.6.8 and 6.1.1.4'
B B 0.0013 0.0007 'International Tables Vol C Tables 4.2.6.8 and 6.1.1.4'
N N 0.0061 0.0033 'International Tables Vol C Tables 4.2.6.8 and 6.1.1.4'
O O 0.0106 0.0060 'International Tables Vol C Tables 4.2.6.8 and 6.1.1.4'

loop_
_geom_angle_atom_site_label_1
_geom_angle_atom_site_label_2
_geom_angle_atom_site_label_3
_geom_angle
C5 N2 C6 120.9(3)
C5 N2 H2 122(2)
C6 N2 H2 117(2)
N1 C1 B1 178.3(4)
C3 C2 B11 118.6(2)
C3 C2 B7 119.0(2)
B11 C2 B7 61.5(2)
C3 C2 B8 118.3(2)
B11 C2 B8 113.3(2)
B7 C2 B8 62.1(2)
C3 C2 B9 118.6(2)
B11 C2 B9 113.8(2)
B7 C2 B9 112.7(2)
B8 C2 B9 62.0(2)
C3 C2 B10 118.2(3)
B11 C2 B10 63.1(2)
B7 C2 B10 113.4(3)
B8 C2 B10 113.6(2)
B9 C2 B10 62.3(2)
C7 C3 C4 117.2(3)
C7 C3 C2 121.4(3)
C4 C3 C2 121.4(3)
C5 C4 C3 119.9(3)
C5 C4 H4 120.0
C3 C4 H4 120.0
N2 C5 C4 120.6(3)
N2 C5 H5 119.7
C4 C5 H5 119.7
N2 C6 C7 120.4(3)
N2 C6 H6 119.8
C7 C6 H6 119.8
C6 C7 C3 120.9(3)
C6 C7 H7 119.5
C3 C7 H7 119.5
C1 B1 B2 121.3(3)
C1 B1 B6 121.5(3)
B2 B1 B6 60.1(2)
C1 B1 B4 121.0(3)
B2 B1 B4 108.7(3)
B6 B1 B4 109.1(3)
C1 B1 B3 121.3(3)
B2 B1 B3 59.9(2)
B6 B1 B3 108.3(3)
B4 B1 B3 60.3(2)
C1 B1 B5 120.9(3)
B2 B1 B5 109.1(2)
B6 B1 B5 60.6(2)
B4 B1 B5 60.9(2)
B3 B1 B5 109.2(3)
B7 B2 B8 60.1(2)
B7 B2 B1 106.7(3)
B8 B2 B1 107.2(3)
B7 B2 B3 107.8(3)
B8 B2 B3 59.6(2)
B1 B2 B3 60.3(2)
B7 B2 B6 59.0(2)
B8 B2 B6 107.4(3)
B1 B2 B6 60.0(2)
B3 B2 B6 108.4(3)
B7 B2 H2A 122.4
B8 B2 H2A 122.1
B1 B2 H2A 122.2
B3 B2 H2A 121.4
B6 B2 H2A 121.9
B9 B3 B8 60.3(2)
B9 B3 B2 108.1(2)
B8 B3 B2 60.1(2)
B9 B3 B1 106.5(3)
B8 B3 B1 107.2(3)
B2 B3 B1 59.8(2)
B9 B3 B4 59.1(2)
B8 B3 B4 107.7(3)
B2 B3 B4 108.1(3)
B1 B3 B4 59.7(2)
B9 B3 H3 122.2
B8 B3 H3 121.8
B2 B3 H3 121.4
B1 B3 H3 122.6
B4 B3 H3 122.0
B9 B4 B1 107.2(3)
B9 B4 B10 60.6(2)
B1 B4 B10 107.0(3)
B9 B4 B3 59.7(2)
B1 B4 B3 60.0(2)
B10 B4 B3 108.3(3)
B9 B4 B5 107.6(3)
B1 B4 B5 59.9(2)
B10 B4 B5 59.1(2)
B3 B4 B5 108.1(3)
B9 B4 H4A 121.9
B1 B4 H4A 122.3
B10 B4 H4A 121.9
B3 B4 H4A 121.4
B5 B4 H4A 122.0
B10 B5 B11 60.9(2)
B10 B5 B1 107.0(3)
B11 B5 B1 106.4(3)
B10 B5 B6 107.7(3)
B11 B5 B6 59.1(2)
B1 B5 B6 59.3(2)
B10 B5 B4 59.6(2)
B11 B5 B4 107.6(3)
B1 B5 B4 59.2(2)
B6 B5 B4 106.8(3)
B10 B5 H5A 121.5
B11 B5 H5A 122.0
B1 B5 H5A 122.9
B6 B5 H5A 122.4
B4 B5 H5A 122.3
B7 B6 B11 60.0(2)
B7 B6 B1 107.7(3)
B11 B6 B1 107.8(3)
B7 B6 B2 60.3(2)
B11 B6 B2 108.5(3)
B1 B6 B2 59.9(2)
B7 B6 B5 108.1(3)
B11 B6 B5 60.0(2)
B1 B6 B5 60.1(2)
B2 B6 B5 108.6(3)
B7 B6 H6A 121.8
B11 B6 H6A 121.7
B1 B6 H6A 122.0
B2 B6 H6A 121.3
B5 B6 H6A 121.5
C2 B7 B6 105.8(3)
C2 B7 B11 59.1(2)
B6 B7 B11 60.5(2)
C2 B7 B2 105.6(3)
B6 B7 B2 60.7(2)
B11 B7 B2 109.2(3)
C2 B7 B8 59.0(2)
B6 B7 B8 108.7(3)
B11 B7 B8 108.6(3)
B2 B7 B8 60.1(2)
C2 B7 H7A 124.2
B6 B7 H7A 121.7
B11 B7 H7A 120.9
B2 B7 H7A 121.7
B8 B7 H7A 121.3
C2 B8 B3 105.6(3)
C2 B8 B9 59.1(2)
B3 B8 B9 59.8(2)
C2 B8 B2 105.4(3)
B3 B8 B2 60.3(2)
B9 B8 B2 107.8(3)
C2 B8 B7 58.90(19)
B3 B8 B7 108.1(3)
B9 B8 B7 107.8(3)
B2 B8 B7 59.9(2)
C2 B8 H8 124.0
B3 B8 H8 122.1
B9 B8 H8 121.7
B2 B8 H8 122.2
B7 B8 H8 121.6
C2 B9 B4 105.9(3)
C2 B9 B3 105.7(3)
B4 B9 B3 61.2(2)
C2 B9 B8 59.0(2)
B4 B9 B8 109.0(3)
B3 B9 B8 60.0(2)
C2 B9 B10 59.0(2)
B4 B9 B10 60.4(2)
B3 B9 B10 109.3(3)
B8 B9 B10 108.5(3)
C2 B9 H9 124.2
B4 B9 H9 121.4
B3 B9 H9 121.5
B8 B9 H9 121.3
B10 B9 H9 121.0
C2 B10 B5 105.0(3)
C2 B10 B4 104.7(3)
B5 B10 B4 61.3(2)
C2 B10 B9 58.8(2)
B5 B10 B9 108.0(3)
B4 B10 B9 59.0(2)
C2 B10 B11 58.11(19)
B5 B10 B11 59.9(2)
B4 B10 B11 108.1(3)
B9 B10 B11 106.9(3)
C2 B10 H10 124.8
B5 B10 H10 121.7
B4 B10 H10 122.1
B9 B10 H10 122.2
B11 B10 H10 122.1
C2 B11 B7 59.4(2)
C2 B11 B6 105.3(3)
B7 B11 B6 59.6(2)
C2 B11 B5 105.1(3)
B7 B11 B5 108.5(3)
B6 B11 B5 61.0(2)
C2 B11 B10 58.8(2)
B7 B11 B10 108.2(3)
B6 B11 B10 107.9(2)
B5 B11 B10 59.2(2)
C2 B11 H11 124.2
B7 B11 H11 121.2
B6 B11 H11 122.1
B5 B11 H11 122.1
B10 B11 H11 121.8
C11B O1 C8B 108.0(7)
C8 O1 C11 110.6(10)
O1 C8 C9 101.6(16)
O1 C8 H8A 111.5
C9 C8 H8A 111.5
O1 C8 H8B 111.5
C9 C8 H8B 111.5
H8A C8 H8B 109.3
C8 C9 C10 89.1(16)
C8 C9 H9A 113.8
C10 C9 H9A 113.8
C8 C9 H9B 113.8
C10 C9 H9B 113.8
H9A C9 H9B 111.0
C11 C10 C9 100.0(16)
C11 C10 H10A 111.8
C9 C10 H10A 111.8
C11 C10 H10B 111.8
C9 C10 H10B 111.8
H10A C10 H10B 109.5
O1 C11 C10 98.0(16)
O1 C11 H11A 112.2
C10 C11 H11A 112.2
O1 C11 H11B 112.2
C10 C11 H11B 112.2
H11A C11 H11B 109.8
O1 C8B C9B 102.5(10)
O1 C8B H8B1 111.3
C9B C8B H8B1 111.3
O1 C8B H8B2 111.3
C9B C8B H8B2 111.3
H8B1 C8B H8B2 109.2
C8B C9B C10B 97.7(9)
C8B C9B H9B1 112.2
C10B C9B H9B1 112.2
C8B C9B H9B2 112.2
C10B C9B H9B2 112.2
H9B1 C9B H9B2 109.8
C11B C10B C9B 93.0(11)
C11B C10B H10C 113.1
C9B C10B H10C 113.1
C11B C10B H10D 113.1
C9B C10B H10D 113.1
H10C C10B H10D 110.5
O1 C11B C10B 105.5(11)
O1 C11B H11C 110.6
C10B C11B H11C 110.6
O1 C11B H11D 110.6
C10B C11B H11D 110.6
H11C C11B H11D 108.8

loop_
_geom_bond_atom_site_label_1
_geom_bond_atom_site_label_2
_geom_bond_distance
N1 C1 1.134(4)
N2 C5 1.322(4)
N2 C6 1.325(4)
N2 H2 0.962(18)
C1 B1 1.557(5)
C2 C3 1.503(4)
C2 B11 1.697(4)
C2 B7 1.703(5)
C2 B8 1.705(5)
C2 B9 1.706(4)
C2 B10 1.710(5)
C3 C7 1.367(4)
C3 C4 1.385(4)
C4 C5 1.364(4)
C4 H4 0.9300
C5 H5 0.9300
C6 C7 1.357(4)
C6 H6 0.9300
C7 H7 0.9300
B1 B2 1.759(6)
B1 B6 1.759(5)
B1 B4 1.762(6)
B1 B3 1.768(6)
B1 B5 1.773(6)
B2 B7 1.755(5)
B2 B8 1.758(5)
B2 B3 1.761(6)
B2 B6 1.763(6)
B2 H2A 1.1000
B3 B9 1.746(6)
B3 B8 1.750(5)
B3 B4 1.773(6)
B3 H3 1.1000
B4 B9 1.737(6)
B4 B10 1.762(6)
B4 B5 1.792(6)
B4 H4A 1.1000
B5 B10 1.752(6)
B5 B11 1.763(5)
B5 B6 1.781(6)
B5 H5A 1.1000
B6 B7 1.731(5)
B6 B11 1.747(5)
B6 H6A 1.1000
B7 B11 1.738(6)
B7 B8 1.759(5)
B7 H7A 1.1000
B8 B9 1.756(6)
B8 H8 1.1000
B9 B10 1.766(6)
B9 H9 1.1000
B10 B11 1.782(6)
B10 H10 1.1000
B11 H11 1.1000
O1 C11B 1.403(17)
O1 C8B 1.415(13)
O1 C8 1.42(2)
O1 C11 1.43(3)
C8 C9 1.527(10)
C8 H8A 0.9700
C8 H8B 0.9700
C9 C10 1.552(10)
C9 H9A 0.9700
C9 H9B 0.9700
C10 C11 1.530(10)
C10 H10A 0.9700
C10 H10B 0.9700
C11 H11A 0.9700
C11 H11B 0.9700
C8B C9B 1.525(9)
C8B H8B1 0.9700
C8B H8B2 0.9700
C9B C10B 1.542(9)
C9B H9B1 0.9700
C9B H9B2 0.9700
C10B C11B 1.512(9)
C10B H10C 0.9700
C10B H10D 0.9700
C11B H11C 0.9700
C11B H11D 0.9700

loop_
_geom_torsion_atom_site_label_1
_geom_torsion_atom_site_label_2
_geom_torsion_atom_site_label_3
_geom_torsion_atom_site_label_4
_geom_torsion
B11 C2 C3 C7 133.6(3)
B7 C2 C3 C7 -155.1(3)
B8 C2 C3 C7 -83.0(4)
B9 C2 C3 C7 -11.4(4)
B10 C2 C3 C7 60.6(4)
B11 C2 C3 C4 -47.5(4)
B7 C2 C3 C4 23.9(4)
B8 C2 C3 C4 95.9(3)
B9 C2 C3 C4 167.5(3)
B10 C2 C3 C4 -120.5(3)
C7 C3 C4 C5 0.8(5)
C2 C3 C4 C5 -178.1(3)
C6 N2 C5 C4 -1.5(5)
C3 C4 C5 N2 0.7(5)
C5 N2 C6 C7 0.7(5)
N2 C6 C7 C3 0.9(5)
C4 C3 C7 C6 -1.6(5)
C2 C3 C7 C6 177.4(3)
C1 B1 B2 B7 148.1(3)
B6 B1 B2 B7 37.3(3)
B4 B1 B2 B7 -64.5(3)
B3 B1 B2 B7 -101.3(3)
B5 B1 B2 B7 0.3(4)
C1 B1 B2 B8 -148.7(3)
B6 B1 B2 B8 100.4(3)
B4 B1 B2 B8 -1.3(3)
B3 B1 B2 B8 -38.2(2)
B5 B1 B2 B8 63.4(3)
C1 B1 B2 B3 -110.6(3)
B6 B1 B2 B3 138.6(3)
B4 B1 B2 B3 36.8(3)
B5 B1 B2 B3 101.6(3)
C1 B1 B2 B6 110.8(3)
B4 B1 B2 B6 -101.8(3)
B3 B1 B2 B6 -138.6(3)
B5 B1 B2 B6 -37.0(3)
B7 B2 B3 B9 0.5(4)
B8 B2 B3 B9 37.9(3)
B1 B2 B3 B9 -99.0(3)
B6 B2 B3 B9 -61.8(3)
B7 B2 B3 B8 -37.4(3)
B1 B2 B3 B8 -136.8(3)
B6 B2 B3 B8 -99.7(3)
B7 B2 B3 B1 99.5(3)
B8 B2 B3 B1 136.8(3)
B6 B2 B3 B1 37.1(2)
B7 B2 B3 B4 63.1(3)
B8 B2 B3 B4 100.4(3)
B1 B2 B3 B4 -36.4(2)
B6 B2 B3 B4 0.7(3)
C1 B1 B3 B9 -147.8(3)
B2 B1 B3 B9 101.7(3)
B6 B1 B3 B9 64.5(4)
B4 B1 B3 B9 -37.5(3)
B5 B1 B3 B9 0.2(4)
C1 B1 B3 B8 148.9(3)
B2 B1 B3 B8 38.4(3)
B6 B1 B3 B8 1.2(4)
B4 B1 B3 B8 -100.8(3)
B5 B1 B3 B8 -63.1(4)
C1 B1 B3 B2 110.5(4)
B6 B1 B3 B2 -37.1(3)
B4 B1 B3 B2 -139.2(3)
B5 B1 B3 B2 -101.5(3)
C1 B1 B3 B4 -110.3(4)
B2 B1 B3 B4 139.2(3)
B6 B1 B3 B4 102.0(3)
B5 B1 B3 B4 37.7(3)
C1 B1 B4 B9 148.8(3)
B2 B1 B4 B9 1.3(4)
B6 B1 B4 B9 -62.7(3)
B3 B1 B4 B9 37.9(3)
B5 B1 B4 B9 -100.7(3)
C1 B1 B4 B10 -147.5(3)
B2 B1 B4 B10 65.0(4)
B6 B1 B4 B10 1.1(4)
B3 B1 B4 B10 101.7(3)
B5 B1 B4 B10 -36.9(3)
C1 B1 B4 B3 110.8(3)
B2 B1 B4 B3 -36.7(2)
B6 B1 B4 B3 -100.6(3)
B5 B1 B4 B3 -138.6(3)
C1 B1 B4 B5 -110.6(4)
B2 B1 B4 B5 101.9(3)
B6 B1 B4 B5 38.0(3)
B3 B1 B4 B5 138.6(3)
B8 B3 B4 B9 -37.2(3)
B2 B3 B4 B9 -100.7(3)
B1 B3 B4 B9 -137.1(3)
B9 B3 B4 B1 137.1(3)
B8 B3 B4 B1 99.9(3)
B2 B3 B4 B1 36.5(2)
B9 B3 B4 B10 37.6(3)
B8 B3 B4 B10 0.4(4)
B2 B3 B4 B10 -63.1(3)
B1 B3 B4 B10 -99.5(3)
B9 B3 B4 B5 100.2(3)
B8 B3 B4 B5 62.9(3)
B2 B3 B4 B5 -0.5(3)
B1 B3 B4 B5 -37.0(2)
C1 B1 B5 B10 147.9(3)
B2 B1 B5 B10 -64.1(3)
B6 B1 B5 B10 -100.9(3)
B4 B1 B5 B10 37.2(3)
B3 B1 B5 B10 -0.3(4)
C1 B1 B5 B11 -148.2(3)
B2 B1 B5 B11 -0.2(4)
B6 B1 B5 B11 -37.0(3)
B4 B1 B5 B11 101.1(3)
B3 B1 B5 B11 63.6(4)
C1 B1 B5 B6 -111.2(3)
B2 B1 B5 B6 36.8(3)
B4 B1 B5 B6 138.1(3)
B3 B1 B5 B6 100.6(3)
C1 B1 B5 B4 110.8(3)
B2 B1 B5 B4 -101.3(3)
B6 B1 B5 B4 -138.1(3)
B3 B1 B5 B4 -37.4(3)
B9 B4 B5 B10 -37.9(3)
B1 B4 B5 B10 -138.0(3)
B3 B4 B5 B10 -100.9(3)
B9 B4 B5 B11 1.1(4)
B1 B4 B5 B11 -99.0(3)
B10 B4 B5 B11 39.0(3)
B3 B4 B5 B11 -61.9(4)
B9 B4 B5 B1 100.1(3)
B10 B4 B5 B1 138.0(3)
B3 B4 B5 B1 37.1(2)
B9 B4 B5 B6 63.2(3)
B1 B4 B5 B6 -36.9(2)
B10 B4 B5 B6 101.1(3)
B3 B4 B5 B6 0.2(3)
C1 B1 B6 B7 -148.7(3)
B2 B1 B6 B7 -38.2(3)
B4 B1 B6 B7 62.9(4)
B3 B1 B6 B7 -1.1(4)
B5 B1 B6 B7 101.1(3)
C1 B1 B6 B11 148.0(3)
B2 B1 B6 B11 -101.5(3)
B4 B1 B6 B11 -0.4(4)
B3 B1 B6 B11 -64.4(3)
B5 B1 B6 B11 37.8(3)
C1 B1 B6 B2 -110.5(4)
B4 B1 B6 B2 101.1(3)
B3 B1 B6 B2 37.0(3)
B5 B1 B6 B2 139.2(3)
C1 B1 B6 B5 110.2(4)
B2 B1 B6 B5 -139.2(3)
B4 B1 B6 B5 -38.2(3)
B3 B1 B6 B5 -102.2(3)
B8 B2 B6 B7 37.1(3)
B1 B2 B6 B7 137.3(3)
B3 B2 B6 B7 100.1(3)
B7 B2 B6 B11 -37.0(3)
B8 B2 B6 B11 0.0(4)
B1 B2 B6 B11 100.3(3)
B3 B2 B6 B11 63.0(3)
B7 B2 B6 B1 -137.3(3)
B8 B2 B6 B1 -100.2(3)
B3 B2 B6 B1 -37.3(2)
B7 B2 B6 B5 -100.7(3)
B8 B2 B6 B5 -63.6(3)
B1 B2 B6 B5 36.7(2)
B3 B2 B6 B5 -0.6(3)
B10 B5 B6 B7 -0.9(4)
B11 B5 B6 B7 37.2(3)
B1 B5 B6 B7 -100.5(3)
B4 B5 B6 B7 -63.6(3)
B10 B5 B6 B11 -38.1(3)
B1 B5 B6 B11 -137.7(3)
B4 B5 B6 B11 -100.8(3)
B10 B5 B6 B1 99.6(3)
B11 B5 B6 B1 137.7(3)
B4 B5 B6 B1 36.8(2)
B10 B5 B6 B2 63.0(3)
B11 B5 B6 B2 101.1(3)
B1 B5 B6 B2 -36.6(2)
B4 B5 B6 B2 0.2(3)
C3 C2 B7 B6 -148.7(3)
B11 C2 B7 B6 -40.0(2)
B8 C2 B7 B6 102.7(3)
B9 C2 B7 B6 65.7(3)
B10 C2 B7 B6 -2.7(3)
C3 C2 B7 B11 -108.7(3)
B8 C2 B7 B11 142.7(3)
B9 C2 B7 B11 105.6(3)
B10 C2 B7 B11 37.3(2)
C3 C2 B7 B2 147.9(3)
B11 C2 B7 B2 -103.4(3)
B8 C2 B7 B2 39.3(2)
B9 C2 B7 B2 2.3(3)
B10 C2 B7 B2 -66.1(3)
C3 C2 B7 B8 108.6(3)
B11 C2 B7 B8 -142.7(3)
B9 C2 B7 B8 -37.1(3)
B10 C2 B7 B8 -105.4(3)
B11 B6 B7 C2 39.3(2)
B1 B6 B7 C2 -61.4(3)
B2 B6 B7 C2 -99.4(3)
B5 B6 B7 C2 2.1(3)
B1 B6 B7 B11 -100.7(3)
B2 B6 B7 B11 -138.7(3)
B5 B6 B7 B11 -37.2(3)
B11 B6 B7 B2 138.7(3)
B1 B6 B7 B2 38.0(3)
B5 B6 B7 B2 101.5(3)
B11 B6 B7 B8 101.3(3)
B1 B6 B7 B8 0.6(4)
B2 B6 B7 B8 -37.4(3)
B5 B6 B7 B8 64.1(3)
B8 B2 B7 C2 -38.8(2)
B1 B2 B7 C2 61.8(3)
B3 B2 B7 C2 -1.7(3)
B6 B2 B7 C2 99.6(3)
B8 B2 B7 B6 -138.4(3)
B1 B2 B7 B6 -37.8(3)
B3 B2 B7 B6 -101.2(3)
B8 B2 B7 B11 -100.9(3)
B1 B2 B7 B11 -0.3(4)
B3 B2 B7 B11 -63.8(3)
B6 B2 B7 B11 37.4(3)
B1 B2 B7 B8 100.6(3)
B3 B2 B7 B8 37.2(3)
B6 B2 B7 B8 138.4(3)
C3 C2 B8 B3 148.2(3)
B11 C2 B8 B3 -66.6(3)
B7 C2 B8 B3 -102.0(3)
B9 C2 B8 B3 39.0(3)
B10 C2 B8 B3 2.9(4)
C3 C2 B8 B9 109.2(3)
B11 C2 B8 B9 -105.6(3)
B7 C2 B8 B9 -141.0(3)
B10 C2 B8 B9 -36.0(3)
C3 C2 B8 B2 -149.0(3)
B11 C2 B8 B2 -3.8(3)
B7 C2 B8 B2 -39.2(2)
B9 C2 B8 B2 101.8(3)
B10 C2 B8 B2 65.8(3)
C3 C2 B8 B7 -109.8(3)
B11 C2 B8 B7 35.4(2)
B9 C2 B8 B7 141.0(3)
B10 C2 B8 B7 104.9(3)
B9 B3 B8 C2 -38.7(3)
B2 B3 B8 C2 99.1(3)
B1 B3 B8 C2 60.9(3)
B4 B3 B8 C2 -2.0(4)
B2 B3 B8 B9 137.8(3)
B1 B3 B8 B9 99.6(3)
B4 B3 B8 B9 36.7(3)
B9 B3 B8 B2 -137.8(3)
B1 B3 B8 B2 -38.2(3)
B4 B3 B8 B2 -101.1(3)
B9 B3 B8 B7 -100.4(3)
B2 B3 B8 B7 37.3(3)
B1 B3 B8 B7 -0.9(4)
B4 B3 B8 B7 -63.7(4)
B7 B2 B8 C2 38.7(2)
B1 B2 B8 C2 -61.0(3)
B3 B2 B8 C2 -99.4(3)
B6 B2 B8 C2 2.1(3)
B7 B2 B8 B3 138.2(3)
B1 B2 B8 B3 38.5(3)
B6 B2 B8 B3 101.6(3)
B7 B2 B8 B9 100.6(3)
B1 B2 B8 B9 0.9(3)
B3 B2 B8 B9 -37.6(3)
B6 B2 B8 B9 64.0(3)
B1 B2 B8 B7 -99.7(3)
B3 B2 B8 B7 -138.2(3)
B6 B2 B8 B7 -36.6(3)
B6 B7 B8 C2 -97.5(3)
B11 B7 B8 C2 -33.3(2)
B2 B7 B8 C2 -135.2(3)
C2 B7 B8 B3 97.7(3)
B6 B7 B8 B3 0.2(4)
B11 B7 B8 B3 64.4(3)
B2 B7 B8 B3 -37.5(3)
C2 B7 B8 B9 34.5(2)
B6 B7 B8 B9 -63.0(3)
B11 B7 B8 B9 1.3(3)
B2 B7 B8 B9 -100.7(3)
C2 B7 B8 B2 135.2(3)
B6 B7 B8 B2 37.7(3)
B11 B7 B8 B2 101.9(3)
C3 C2 B9 B4 148.3(3)
B11 C2 B9 B4 1.8(4)
B7 C2 B9 B4 -65.8(3)
B8 C2 B9 B4 -103.0(3)
B10 C2 B9 B4 39.5(3)
C3 C2 B9 B3 -147.8(3)
B11 C2 B9 B3 65.6(4)
B7 C2 B9 B3 -2.0(4)
B8 C2 B9 B3 -39.1(3)
B10 C2 B9 B3 103.4(3)
C3 C2 B9 B8 -108.7(3)
B11 C2 B9 B8 104.7(3)
B7 C2 B9 B8 37.1(3)
B10 C2 B9 B8 142.5(3)
C3 C2 B9 B10 108.8(3)
B11 C2 B9 B10 -37.8(3)
B7 C2 B9 B10 -105.4(3)
B8 C2 B9 B10 -142.5(3)
B1 B4 B9 C2 61.4(3)
B10 B4 B9 C2 -38.8(3)
B3 B4 B9 C2 99.5(3)
B5 B4 B9 C2 -1.7(4)
B1 B4 B9 B3 -38.1(3)
B10 B4 B9 B3 -138.3(3)
B5 B4 B9 B3 -101.1(3)
B1 B4 B9 B8 -0.7(4)
B10 B4 B9 B8 -100.9(3)
B3 B4 B9 B8 37.4(3)
B5 B4 B9 B8 -63.7(4)
B1 B4 B9 B10 100.2(3)
B3 B4 B9 B10 138.3(3)
B5 B4 B9 B10 37.2(3)
B8 B3 B9 C2 38.6(3)
B2 B3 B9 C2 0.8(4)
B1 B3 B9 C2 -62.1(3)
B4 B3 B9 C2 -99.8(3)
B8 B3 B9 B4 138.4(3)
B2 B3 B9 B4 100.6(3)
B1 B3 B9 B4 37.8(3)
B2 B3 B9 B8 -37.8(3)
B1 B3 B9 B8 -100.7(3)
B4 B3 B9 B8 -138.4(3)
B8 B3 B9 B10 100.7(3)
B2 B3 B9 B10 62.9(4)
B1 B3 B9 B10 0.0(4)
B4 B3 B9 B10 -37.8(3)
B3 B8 B9 C2 -135.5(3)
B2 B8 B9 C2 -97.7(3)
B7 B8 B9 C2 -34.5(2)
C2 B8 B9 B4 97.5(3)
B3 B8 B9 B4 -37.9(3)
B2 B8 B9 B4 -0.1(3)
B7 B8 B9 B4 63.1(3)
C2 B8 B9 B3 135.5(3)
B2 B8 B9 B3 37.8(3)
B7 B8 B9 B3 101.0(3)
C2 B8 B9 B10 33.4(2)
B3 B8 B9 B10 -102.1(3)
B2 B8 B9 B10 -64.3(3)
B7 B8 B9 B10 -1.1(3)
C3 C2 B10 B5 148.4(3)
B11 C2 B10 B5 38.8(2)
B7 C2 B10 B5 2.2(3)
B8 C2 B10 B5 -66.3(3)
B9 C2 B10 B5 -102.2(3)
C3 C2 B10 B4 -147.9(3)
B11 C2 B10 B4 102.5(3)
B7 C2 B10 B4 65.8(3)
B8 C2 B10 B4 -2.7(4)
B9 C2 B10 B4 -38.6(3)
C3 C2 B10 B9 -109.3(3)
B11 C2 B10 B9 141.0(3)
B7 C2 B10 B9 104.4(3)
B8 C2 B10 B9 35.9(3)
C3 C2 B10 B11 109.6(3)
B7 C2 B10 B11 -36.6(2)
B8 C2 B10 B11 -105.1(3)
B9 C2 B10 B11 -141.0(3)
B11 B5 B10 C2 -38.0(2)
B1 B5 B10 C2 61.8(3)
B6 B5 B10 C2 -0.7(3)
B4 B5 B10 C2 98.7(3)
B11 B5 B10 B4 -136.7(3)
B1 B5 B10 B4 -37.0(3)
B6 B5 B10 B4 -99.5(3)
B11 B5 B10 B9 -99.5(3)
B1 B5 B10 B9 0.3(4)
B6 B5 B10 B9 -62.2(3)
B4 B5 B10 B9 37.2(3)
B1 B5 B10 B11 99.7(3)
B6 B5 B10 B11 37.3(3)
B4 B5 B10 B11 136.7(3)
B9 B4 B10 C2 38.5(3)
B1 B4 B10 C2 -62.1(4)
B3 B4 B10 C2 1.3(4)
B5 B4 B10 C2 -99.3(3)
B9 B4 B10 B5 137.8(3)
B1 B4 B10 B5 37.3(3)
B3 B4 B10 B5 100.6(3)
B1 B4 B10 B9 -100.5(3)
B3 B4 B10 B9 -37.2(3)
B5 B4 B10 B9 -137.8(3)
B9 B4 B10 B11 99.2(3)
B1 B4 B10 B11 -1.3(4)
B3 B4 B10 B11 62.0(4)
B5 B4 B10 B11 -38.6(3)
B4 B9 B10 C2 -135.3(3)
B3 B9 B10 C2 -97.1(3)
B8 B9 B10 C2 -33.4(2)
C2 B9 B10 B5 97.0(3)
B4 B9 B10 B5 -38.3(3)
B3 B9 B10 B5 -0.1(4)
B8 B9 B10 B5 63.6(3)
C2 B9 B10 B4 135.3(3)
B3 B9 B10 B4 38.1(3)
B8 B9 B10 B4 101.9(3)
C2 B9 B10 B11 33.9(2)
B4 B9 B10 B11 -101.3(3)
B3 B9 B10 B11 -63.2(3)
B8 B9 B10 B11 0.5(3)
C3 C2 B11 B7 109.5(3)
B8 C2 B11 B7 -35.7(3)
B9 C2 B11 B7 -104.0(3)
B10 C2 B11 B7 -141.4(3)
C3 C2 B11 B6 148.9(3)
B7 C2 B11 B6 39.5(2)
B8 C2 B11 B6 3.8(3)
B9 C2 B11 B6 -64.5(3)
B10 C2 B11 B6 -102.0(3)
C3 C2 B11 B5 -147.6(3)
B7 C2 B11 B5 102.9(3)
B8 C2 B11 B5 67.2(3)
B9 C2 B11 B5 -1.1(4)
B10 C2 B11 B5 -38.5(3)
C3 C2 B11 B10 -109.1(3)
B7 C2 B11 B10 141.4(3)
B8 C2 B11 B10 105.8(3)
B9 C2 B11 B10 37.5(3)
B6 B7 B11 C2 134.7(3)
B2 B7 B11 C2 97.1(3)
B8 B7 B11 C2 33.2(2)
C2 B7 B11 B6 -134.7(3)
B2 B7 B11 B6 -37.6(3)
B8 B7 B11 B6 -101.5(3)
C2 B7 B11 B5 -96.9(3)
B6 B7 B11 B5 37.8(3)
B2 B7 B11 B5 0.2(4)
B8 B7 B11 B5 -63.7(3)
C2 B7 B11 B10 -34.2(2)
B6 B7 B11 B10 100.5(3)
B2 B7 B11 B10 63.0(3)
B8 B7 B11 B10 -0.9(3)
B7 B6 B11 C2 -39.4(2)
B1 B6 B11 C2 61.2(3)
B2 B6 B11 C2 -2.2(3)
B5 B6 B11 C2 99.0(3)
B1 B6 B11 B7 100.6(3)
B2 B6 B11 B7 37.2(3)
B5 B6 B11 B7 138.4(3)
B7 B6 B11 B5 -138.4(3)
B1 B6 B11 B5 -37.8(3)
B2 B6 B11 B5 -101.2(3)
B7 B6 B11 B10 -101.0(3)
B1 B6 B11 B10 -0.4(4)
B2 B6 B11 B10 -63.8(3)
B5 B6 B11 B10 37.4(3)
B10 B5 B11 C2 38.3(3)
B1 B5 B11 C2 -62.3(3)
B6 B5 B11 C2 -99.4(3)
B4 B5 B11 C2 0.0(4)
B10 B5 B11 B7 100.6(3)
B1 B5 B11 B7 0.0(4)
B6 B5 B11 B7 -37.2(3)
B4 B5 B11 B7 62.2(4)
B10 B5 B11 B6 137.8(3)
B1 B5 B11 B6 37.2(3)
B4 B5 B11 B6 99.4(3)
B1 B5 B11 B10 -100.6(3)
B6 B5 B11 B10 -137.8(3)
B4 B5 B11 B10 -38.4(3)
B5 B10 B11 C2 -135.6(3)
B4 B10 B11 C2 -96.3(3)
B9 B10 B11 C2 -34.2(2)
C2 B10 B11 B7 34.4(2)
B5 B10 B11 B7 -101.2(3)
B4 B10 B11 B7 -61.9(3)
B9 B10 B11 B7 0.2(3)
C2 B10 B11 B6 97.4(3)
B5 B10 B11 B6 -38.2(3)
B4 B10 B11 B6 1.1(4)
B9 B10 B11 B6 63.2(3)
C2 B10 B11 B5 135.6(3)
B4 B10 B11 B5 39.3(3)
B9 B10 B11 B5 101.4(3)
C11 O1 C8 C9 31(2)
O1 C8 C9 C10 -54(2)
C8 C9 C10 C11 60(3)
C8 O1 C11 C10 9(2)
C9 C10 C11 O1 -44(3)
C11B O1 C8B C9B -14.8(15)
O1 C8B C9B C10B 44.4(19)
C8B C9B C10B C11B -54(2)
C8B O1 C11B C10B -21.9(14)
C9B C10B C11B O1 47.6(17)
